data_2009192
loop_
_publ_author_name
'Ibrahim Abdul Razak'
'Hoong-Kun Fun'
'Kandasamy Chinnakali'
'S. Shanmuga Sundara Raj'
'Jia-Cheng Liu'
'Xiao-Zeng You'

_publ_section_title
;
 Di-\m-azido-bis{[2-(2-aminoethyl)pyridine-<i>N</i>,<i>N</i>']aquacopper(II)}
 diperchlorate
;
_journal_issue 11
_journal_name_full 'Acta Crystallographica Section C'
_journal_page_first 1764
_journal_page_last 1766
_journal_paper_doi 10.1107/S0108270199008987
_journal_volume 55
_journal_year 1999
_chemical_formula_iupac '[Cu2 (N3)2 (C7 H10 N2)2 (H2 O)2 ](Cl O4)2'
_chemical_formula_moiety '[Cu2 (C7 H10 N2 )2 (H2 O)2 (N3 )2 ](Cl O4)2'
_chemical_formula_sum 'C14 H24 Cl2 Cu2 N10 O10'
_chemical_formula_weight 690.41
_chemical_name_systematic
;
Di-\m-azido-bis[2-(2-aminoethyl)pyridine-aquo]dicopper(II) diperchlorate
;
_space_group_IT_number 14
_symmetry_cell_setting monoclinic
_symmetry_space_group_name_Hall '-P 2ybc'
_symmetry_space_group_name_H-M 'P 1 21/c 1'
_audit_creation_method SHELXL-97
_cell_angle_alpha 90.00
_cell_angle_beta 95.4050(10)
_cell_angle_gamma 90.00
_cell_formula_units_Z 2
_cell_length_a 10.7817(3)
_cell_length_b 7.4435(2)
_cell_length_c 15.9041(4)
_cell_measurement_reflns_used 6450
_cell_measurement_temperature 293(2)
_cell_measurement_theta_max 33.17
_cell_measurement_theta_min 3.02
_cell_volume 1270.69(6)
_computing_cell_refinement 'SAINT (Siemens, 1996)'
_computing_data_collection 'SMART (Siemens, 1996)'
_computing_data_reduction SAINT
_computing_molecular_graphics SHELXTL
_computing_publication_material
; SHELXTL
  PLATON (Spek, 1990)
;
_computing_structure_refinement SHELXTL
_computing_structure_solution 'SHELXTL (Sheldrick, 1997)'
_diffrn_ambient_temperature 293(2)
_diffrn_detector_area_resol_mean 8.33
_diffrn_measurement_device
;
Siemens SMART CCD area detector diffractometer
;
_diffrn_measurement_method '\w scans'
_diffrn_radiation_monochromator graphite
_diffrn_radiation_source 'fine-focus sealed tube'
_diffrn_radiation_type MoK\a
_diffrn_radiation_wavelength 0.71073
_diffrn_reflns_av_R_equivalents 0.018
_diffrn_reflns_av_sigmaI/netI 0.023
_diffrn_reflns_limit_h_max 13
_diffrn_reflns_limit_h_min -14
_diffrn_reflns_limit_k_max 9
_diffrn_reflns_limit_k_min 0
_diffrn_reflns_limit_l_max 20
_diffrn_reflns_limit_l_min 0
_diffrn_reflns_number 7931
_diffrn_reflns_theta_max 27.50
_diffrn_reflns_theta_min 3.02
_exptl_absorpt_coefficient_mu 1.954
_exptl_absorpt_correction_T_max 0.758
_exptl_absorpt_correction_T_min 0.454
_exptl_absorpt_correction_type empirical
_exptl_absorpt_process_details '(SADABS; Sheldrick, 1996)'
_exptl_crystal_colour 'dark blue'
_exptl_crystal_density_diffrn 1.804
_exptl_crystal_density_method 'not measured'
_exptl_crystal_description slab
_exptl_crystal_F_000 700
_exptl_crystal_size_max 0.48
_exptl_crystal_size_mid 0.28
_exptl_crystal_size_min 0.15
_refine_diff_density_max 0.75
_refine_diff_density_min -0.37
_refine_ls_extinction_method none
_refine_ls_goodness_of_fit_ref 1.10
_refine_ls_hydrogen_treatment mixed
_refine_ls_matrix_type full
_refine_ls_number_parameters 180
_refine_ls_number_reflns 2909
_refine_ls_number_restraints 2
_refine_ls_restrained_S_all 1.10
_refine_ls_R_factor_all 0.037
_refine_ls_R_factor_gt 0.030
_refine_ls_shift/su_max 0.00
_refine_ls_shift/su_mean 0.00
_refine_ls_structure_factor_coef Fsqd
_refine_ls_weighting_details 'calc w = 1/[\s^2^(Fo^2^)+(0.0371P)^2^+0.8385P] where P=(Fo^2^+2Fc^2^)/3'
_refine_ls_weighting_scheme calc
_refine_ls_wR_factor_ref 0.082
_reflns_number_gt 2537
_reflns_number_total 2909
_reflns_threshold_expression I>2\s(I)
_cod_data_source_file sk1311.cif
_cod_data_source_block cu100m
_cod_original_sg_symbol_H-M 'P 21/c'
_cod_database_code 2009192

loop_
_symmetry_equiv_pos_as_xyz
'x, y, z'
'-x, y+1/2, -z+1/2'
'-x, -y, -z'
'x, -y-1/2, z-1/2'

loop_
_atom_site_label
_atom_site_fract_x
_atom_site_fract_y
_atom_site_fract_z
_atom_site_U_iso_or_equiv
_atom_site_adp_type
_atom_site_calc_flag
_atom_site_refinement_flags
_atom_site_occupancy
_atom_site_disorder_assembly
_atom_site_disorder_group
_atom_site_type_symbol
Cu1 .10993(2) .36728(4) .021485(16) .02823(10) Uani d . 1 . . Cu
Cl1 .20335(6) .62556(9) .24205(4) .04330(15) Uani d . 1 . . Cl
O1 .3242(3) .6888(5) .26814(17) .0899(9) Uani d . 1 . . O
O2 .1866(3) .4472(3) .27297(14) .0702(7) Uani d . 1 . . O
O3 .1129(3) .7442(4) .27014(16) .0862(9) Uani d . 1 . . O
O4 .1892(2) .6207(3) .15053(12) .0573(5) Uani d . 1 . . O
O1W .03507(17) .1628(3) -.09235(12) .0414(4) Uani d D 1 . . O
N1 .28410(16) .3420(3) -.01281(12) .0298(4) Uani d . 1 . . N
N3 -.07019(16) .4070(3) .04316(12) .0311(4) Uani d . 1 . . N
N4 -.14176(19) .2767(3) .03967(13) .0402(5) Uani d . 1 . . N
N2 .12947(17) .1841(3) .11273(12) .0343(4) Uani d . 1 . . N
H2B .1051 .2355 .1597 .041 Uiso calc R 1 . . H
H2C .0749 .0953 .0982 .041 Uiso calc R 1 . . H
N5 -.2085(2) .1562(4) .03823(18) .0553(6) Uani d . 1 . . N
C1 .3029(2) .3858(3) -.09291(15) .0371(5) Uani d . 1 . . C
H1A .2370 .4341 -.1276 .044 Uiso calc R 1 . . H
C2 .4158(3) .3619(4) -.12533(17) .0453(6) Uani d . 1 . . C
H2A .4261 .3944 -.1807 .054 Uiso calc R 1 . . H
C3 .5136(2) .2888(4) -.07424(19) .0475(6) Uani d . 1 . . C
H3A .5906 .2708 -.0948 .057 Uiso calc R 1 . . H
C4 .4952(2) .2429(4) .00796(18) .0421(6) Uani d . 1 . . C
H4A .5599 .1928 .0431 .050 Uiso calc R 1 . . H
C5 .37956(19) .2718(3) .03780(15) .0317(5) Uani d . 1 . . C
C6 .3594(2) .2279(4) .12777(16) .0407(6) Uani d . 1 . . C
H6A .3435 .3385 .1572 .049 Uiso calc R 1 . . H
H6B .4352 .1757 .1551 .049 Uiso calc R 1 . . H
C7 .2519(2) .0985(4) .13643(18) .0423(6) Uani d . 1 . . C
H7A .2610 -.0052 .1006 .051 Uiso calc R 1 . . H
H7B .2550 .0568 .1944 .051 Uiso calc R 1 . . H
H1W -.023(3) .228(5) -.123(2) .081(12) Uiso d D 1 . . H
H2W .091(3) .126(5) -.127(2) .078(12) Uiso d D 1 . . H

loop_
_atom_site_aniso_label
_atom_site_aniso_U_11
_atom_site_aniso_U_22
_atom_site_aniso_U_33
_atom_site_aniso_U_12
_atom_site_aniso_U_13
_atom_site_aniso_U_23
Cu1 .01906(14) .03447(16) .03154(15) .00395(10) .00436(9) .00608(11)
Cl1 .0432(3) .0464(3) .0408(3) .0019(3) .0070(2) .0024(2)
O1 .0639(16) .125(2) .0768(17) -.0300(16) -.0147(13) .0034(17)
O2 .1051(19) .0532(13) .0568(13) -.0009(13) .0312(13) .0099(11)
O3 .098(2) .093(2) .0708(16) .0443(17) .0267(15) .0005(15)
O4 .0690(14) .0636(13) .0392(10) .0020(11) .0045(9) .0016(9)
O1W .0367(9) .0473(10) .0402(9) .0040(8) .0027(7) -.0041(8)
N1 .0210(8) .0357(10) .0327(9) .0027(7) .0030(7) -.0024(7)
N3 .0198(8) .0372(10) .0370(10) .0031(7) .0068(7) .0080(8)
N4 .0300(10) .0528(13) .0383(11) .0078(10) .0047(8) .0059(9)
N2 .0284(9) .0361(10) .0382(10) -.0008(8) .0015(8) .0076(8)
N5 .0404(13) .0565(15) .0689(17) -.0095(11) .0040(11) .0062(12)
C1 .0271(11) .0497(14) .0347(11) .0019(10) .0041(9) -.0013(10)
C2 .0367(13) .0614(17) .0398(13) -.0014(12) .0143(10) -.0059(12)
C3 .0285(12) .0539(16) .0627(17) .0051(11) .0183(11) -.0085(13)
C4 .0232(10) .0438(14) .0590(15) .0071(10) .0033(10) -.0002(12)
C5 .0222(10) .0321(11) .0406(12) .0019(8) .0009(8) -.0029(9)
C6 .0257(11) .0528(15) .0418(13) .0043(10) -.0055(9) .0060(11)
C7 .0370(13) .0416(13) .0477(14) .0081(10) .0007(10) .0139(11)

loop_
_atom_type_symbol
_atom_type_description
_atom_type_scat_dispersion_real
_atom_type_scat_dispersion_imag
_atom_type_scat_source
C C 0.0033 0.0016 'International Tables Vol C Tables 4.2.6.8 and 6.1.1.4'
H H 0.0000 0.0000 'International Tables Vol C Tables 4.2.6.8 and 6.1.1.4'
N N 0.0061 0.0033 'International Tables Vol C Tables 4.2.6.8 and 6.1.1.4'
O O 0.0106 0.0060 'International Tables Vol C Tables 4.2.6.8 and 6.1.1.4'
Cl Cl 0.1484 0.1585 'International Tables Vol C Tables 4.2.6.8 and 6.1.1.4'
Cu Cu 0.3201 1.2651 'International Tables Vol C Tables 4.2.6.8 and 6.1.1.4'

loop_
_geom_angle_atom_site_label_1
_geom_angle_atom_site_label_2
_geom_angle_atom_site_label_3
_geom_angle_site_symmetry_1
_geom_angle_site_symmetry_3
_geom_angle
_geom_angle_publ_flag
N2 Cu1 N3 . 3_565 163.07(8) yes
N2 Cu1 N1 . . 95.52(8) yes
N3 Cu1 N1 3_565 . 95.72(7) yes
N2 Cu1 N3 . . 90.76(8) yes
N3 Cu1 N3 3_565 . 78.58(8) yes
N1 Cu1 N3 . . 173.44(7) yes
O1 Cl1 O3 . . 110.1(2) ?
O1 Cl1 O2 . . 110.55(18) ?
O3 Cl1 O2 . . 110.85(16) ?
O1 Cl1 O4 . . 108.11(16) ?
O3 Cl1 O4 . . 108.74(14) ?
O2 Cl1 O4 . . 108.45(13) ?
C1 N1 C5 . . 118.87(19) ?
C1 N1 Cu1 . . 117.39(15) ?
C5 N1 Cu1 . . 123.55(15) ?
N4 N3 Cu1 . 3_565 122.29(15) ?
N4 N3 Cu1 . . 118.81(16) ?
Cu1 N3 Cu1 3_565 . 101.42(8) ?
N5 N4 N3 . . 178.6(3) ?
C7 N2 Cu1 . . 120.74(15) ?
N1 C1 C2 . . 122.6(2) ?
C1 C2 C3 . . 118.9(2) ?
C2 C3 C4 . . 119.0(2) ?
C3 C4 C5 . . 119.8(2) ?
N1 C5 C4 . . 120.9(2) ?
N1 C5 C6 . . 118.76(19) ?
C4 C5 C6 . . 120.3(2) ?
C5 C6 C7 . . 113.7(2) ?
N2 C7 C6 . . 111.9(2) ?

loop_
_geom_bond_atom_site_label_1
_geom_bond_atom_site_label_2
_geom_bond_site_symmetry_2
_geom_bond_distance
_geom_bond_publ_flag
Cu1 N2 . 1.9880(19) yes
Cu1 N3 3_565 1.9951(19) yes
Cu1 N1 . 2.0130(17) yes
Cu1 N3 . 2.0258(17) yes
Cu1 O1W . 2.442(2) yes
Cl1 O1 . 1.411(3) ?
Cl1 O3 . 1.418(2) ?
Cl1 O2 . 1.433(2) ?
Cl1 O4 . 1.450(2) ?
N1 C1 . 1.348(3) ?
N1 C5 . 1.351(3) ?
N3 N4 . 1.237(3) ?
N3 Cu1 3_565 1.9951(19) ?
N4 N5 . 1.149(3) ?
N2 C7 . 1.482(3) ?
C1 C2 . 1.378(3) ?
C2 C3 . 1.380(4) ?
C3 C4 . 1.383(4) ?
C4 C5 . 1.392(3) ?
C5 C6 . 1.503(3) ?
C6 C7 . 1.524(4) ?

loop_
_geom_hbond_atom_site_label_D
_geom_hbond_atom_site_label_H
_geom_hbond_atom_site_label_A
_geom_hbond_site_symmetry_A
_geom_hbond_distance_DH
_geom_hbond_distance_HA
_geom_hbond_distance_DA
_geom_hbond_angle_DHA
_geom_hbond_publ_flag
O1W H1W O4 3_565 0.90(3) 2.13(3) 2.980(3) 158(3) yes
N2 H2C O1W 3_555 0.90 2.25 3.132(3) 164 yes
O1W H2W O2 4_565 0.90(3) 2.05(3) 2.930(3) 167(3) yes

loop_
_geom_torsion_atom_site_label_1
_geom_torsion_atom_site_label_2
_geom_torsion_atom_site_label_3
_geom_torsion_atom_site_label_4
_geom_torsion_site_symmetry_1
_geom_torsion_site_symmetry_4
_geom_torsion
N2 Cu1 N1 C1 . . 154.27(18)
N3 Cu1 N1 C1 3_565 . -38.41(18)
N3 Cu1 N1 C1 . . -9.0(8)
N2 Cu1 N1 C5 . . -20.71(19)
N3 Cu1 N1 C5 3_565 . 146.61(18)
N3 Cu1 N1 C5 . . 176.0(6)
N2 Cu1 N3 N4 . . -56.11(18)
N3 Cu1 N3 N4 3_565 . 137.1(2)
N1 Cu1 N3 N4 . . 107.2(7)
N2 Cu1 N3 Cu1 . 3_565 166.75(9)
N3 Cu1 N3 Cu1 3_565 3_565 0.0
N1 Cu1 N3 Cu1 . 3_565 -29.9(7)
Cu1 N3 N4 N5 3_565 . -116(10)
Cu1 N3 N4 N5 . . 116(10)
N3 Cu1 N2 C7 3_565 . -126.0(3)
N1 Cu1 N2 C7 . . 5.4(2)
N3 Cu1 N2 C7 . . -176.4(2)
C5 N1 C1 C2 . . 0.0(4)
Cu1 N1 C1 C2 . . -175.2(2)
N1 C1 C2 C3 . . 0.5(4)
C1 C2 C3 C4 . . -0.3(4)
C2 C3 C4 C5 . . -0.4(4)
C1 N1 C5 C4 . . -0.7(3)
Cu1 N1 C5 C4 . . 174.17(18)
C1 N1 C5 C6 . . 178.3(2)
Cu1 N1 C5 C6 . . -6.8(3)
C3 C4 C5 N1 . . 1.0(4)
C3 C4 C5 C6 . . -178.1(2)
N1 C5 C6 C7 . . 56.8(3)
C4 C5 C6 C7 . . -124.1(2)
Cu1 N2 C7 C6 . . 34.1(3)
C5 C6 C7 N2 . . -70.7(3)
